data_7005175
loop_
_publ_author_name
'Beobide, Garikoitz'
'Castillo, Oscar'
'Luque, Antonio'
'Garc\'ia-Couceiro, Urko'
'Garc\'ia-Ter\'an, Juan P'
'Rom\'an, Pascual'

_publ_section_title
;
 Rational design of 1-D metal-organic frameworks based on the novel
 pyrimidine-4,6-dicarboxylate ligand. New insights into pyrimidine
 through magnetic interaction.
;
_journal_issue 25
_journal_name_full 'Dalton transactions (Cambridge, England : 2003)'
_journal_page_first 2669
_journal_page_last 2680
_journal_paper_doi 10.1039/b617348a
_journal_year 2007
_chemical_compound_source 'synthesis as described'
_chemical_formula_moiety 'C6 H6 Co N2 O6, H2 O'
_chemical_formula_structural 'C6 H6 Co N2 O6, H2 O'
_chemical_formula_sum 'C6 H8 Co N2 O7'
_chemical_formula_weight 279.07
_chemical_name_systematic
;
catena-[(mu-pyrimidine-4,6-dicarboxylato-N,O:N,O)-
diaqua-manganese(II)-water (1/1)]
;
_space_group_IT_number 14
_symmetry_cell_setting monoclinic
_symmetry_Int_Tables_number 14
_symmetry_space_group_name_Hall '-P 2ybc'
_symmetry_space_group_name_H-M 'P 1 21/c 1'
_atom_sites_solution_hydrogens difmap
_atom_sites_solution_primary direct
_atom_sites_solution_secondary difmap
_audit_creation_method SHELXL97
_cell_angle_alpha 90.00
_cell_angle_beta 120.21(2)
_cell_angle_gamma 90.00
_cell_formula_units_Z 4
_cell_length_a 7.279(1)
_cell_length_b 12.095(2)
_cell_length_c 12.185(3)
_cell_measurement_reflns_used 2599
_cell_measurement_temperature 293(2)
_cell_measurement_theta_max 30.07
_cell_measurement_theta_min 3.24
_cell_volume 927.1(4)
_computing_cell_refinement 'CrysAlis CCD (Oxford Diffraction, 2003)'
_computing_data_collection 'CrysAlis CCD (Oxford Diffraction, 2003)'
_computing_data_reduction 'CrysAlis RED (Oxford Diffraction, 2003)'
_computing_molecular_graphics 'Ortep-3 (Farrugia, 1997)'
_computing_publication_material 'WinGX (Farrugia, 1999)'
_computing_structure_refinement 'SHELXL-97 (Sheldrick, 1997)'
_computing_structure_solution 'Sir92 (Altamore et al., 1993)'
_diffrn_ambient_temperature 293(2)
_diffrn_measured_fraction_theta_full 0.955
_diffrn_measured_fraction_theta_max 0.955
_diffrn_measurement_device_type Xcalibur
_diffrn_measurement_method \w
_diffrn_radiation_monochromator graphite
_diffrn_radiation_source 'fine-focus sealed tube'
_diffrn_radiation_type MoK\a
_diffrn_radiation_wavelength 0.71069
_diffrn_reflns_av_R_equivalents 0.0493
_diffrn_reflns_av_sigmaI/netI 0.0854
_diffrn_reflns_limit_h_max 9
_diffrn_reflns_limit_h_min -10
_diffrn_reflns_limit_k_max 16
_diffrn_reflns_limit_k_min -16
_diffrn_reflns_limit_l_max 17
_diffrn_reflns_limit_l_min -14
_diffrn_reflns_number 8032
_diffrn_reflns_theta_full 30.07
_diffrn_reflns_theta_max 30.07
_diffrn_reflns_theta_min 3.24
_diffrn_standards_decay_% 0
_diffrn_standards_interval_count 0
_diffrn_standards_interval_time 0
_diffrn_standards_number 0
_exptl_absorpt_coefficient_mu 1.877
_exptl_absorpt_correction_T_max 0.889
_exptl_absorpt_correction_T_min 0.718
_exptl_absorpt_correction_type numerical
_exptl_absorpt_process_details
;
CrysAlis RED, Oxford Diffraction Ltd.,
Version 1.170.32 (release 06.06.2003 CrysAlis170 VC++)
(compiled Jun 6 2003,13:53:32)
Analytical numeric absorption correction using a multifaceted crystal
model based on expressions derived by R.C. Clark & J.S. Reid.
;
_exptl_crystal_colour yellow
_exptl_crystal_density_diffrn 2.000
_exptl_crystal_density_meas 1.99(1)
_exptl_crystal_density_method 'flotation method'
_exptl_crystal_description prismatic
_exptl_crystal_F_000 564
_exptl_crystal_size_max 0.14
_exptl_crystal_size_mid 0.09
_exptl_crystal_size_min 0.07
_refine_diff_density_max 0.706
_refine_diff_density_min -0.485
_refine_diff_density_rms 0.110
_refine_ls_extinction_method none
_refine_ls_goodness_of_fit_ref 0.840
_refine_ls_hydrogen_treatment constr
_refine_ls_matrix_type full
_refine_ls_number_parameters 145
_refine_ls_number_reflns 2599
_refine_ls_number_restraints 0
_refine_ls_restrained_S_all 0.840
_refine_ls_R_factor_all 0.0892
_refine_ls_R_factor_gt 0.0396
_refine_ls_shift/su_max 0.001
_refine_ls_shift/su_mean 0.000
_refine_ls_structure_factor_coef Fsqd
_refine_ls_weighting_details 'calc w=1/[\s^2^(Fo^2^)+(0.0351P)^2^] where P=(Fo^2^+2Fc^2^)/3'
_refine_ls_weighting_scheme calc
_refine_ls_wR_factor_gt 0.0798
_refine_ls_wR_factor_ref 0.0894
_reflns_number_gt 1403
_reflns_number_total 2599
_reflns_threshold_expression >2sigma(I)
_cod_data_source_file b617348a.txt
_cod_data_source_block compound_5
_cod_original_sg_symbol_H-M 'P 21/c'
_cod_database_code 7005175

loop_
_symmetry_equiv_pos_as_xyz
'x, y, z'
'-x, y+1/2, -z+1/2'
'-x, -y, -z'
'x, -y-1/2, z-1/2'

loop_
_atom_site_label
_atom_site_type_symbol
_atom_site_fract_x
_atom_site_fract_y
_atom_site_fract_z
_atom_site_U_iso_or_equiv
_atom_site_adp_type
_atom_site_occupancy
_atom_site_symmetry_multiplicity
_atom_site_calc_flag
_atom_site_refinement_flags
_atom_site_disorder_assembly
_atom_site_disorder_group
Co1 Co 0.26019(6) -0.24551(3) 0.51395(3) 0.02498(14) Uani 1 1 d . . .
N1 N 0.2642(4) -0.32108(19) 0.6688(2) 0.0239(6) Uani 1 1 d . . .
C2 C 0.2665(5) -0.2727(2) 0.7668(3) 0.0299(7) Uani 1 1 d . . .
H2 H 0.2739 -0.1959 0.7710 0.036 Uiso 1 1 calc R . .
N3 N 0.2591(4) -0.32581(19) 0.8592(2) 0.0242(6) Uani 1 1 d . . .
C4 C 0.2469(4) -0.4365(2) 0.8532(3) 0.0205(7) Uani 1 1 d . . .
C5 C 0.2460(5) -0.4941(2) 0.7552(3) 0.0233(6) Uani 1 1 d . . .
H5 H 0.2410 -0.5709 0.7519 0.028 Uiso 1 1 calc R . .
C6 C 0.2529(5) -0.4317(2) 0.6618(3) 0.0219(7) Uani 1 1 d . . .
C7 C 0.2479(5) -0.4812(2) 0.5449(3) 0.0237(7) Uani 1 1 d . . .
C8 C 0.2421(5) -0.4903(2) 0.9649(3) 0.0226(7) Uani 1 1 d . . .
O71 O 0.2448(3) -0.41178(16) 0.46637(18) 0.0275(5) Uani 1 1 d . . .
O72 O 0.2441(4) -0.58222(17) 0.5341(2) 0.0401(6) Uani 1 1 d . . .
O81 O 0.2545(3) -0.42521(16) 1.04901(18) 0.0284(5) Uani 1 1 d . . .
O82 O 0.2313(4) -0.59218(17) 0.9665(2) 0.0365(6) Uani 1 1 d . . .
O1W O 0.5891(3) -0.25010(17) 0.61471(19) 0.0384(5) Uani 1 1 d . . .
H11 H 0.6600 -0.3027 0.6573 0.050 Uiso 1 1 d . . .
H12 H 0.6366 -0.2049 0.5828 0.050 Uiso 1 1 d . . .
O2W O -0.0734(3) -0.23845(16) 0.41995(19) 0.0341(5) Uani 1 1 d . . .
H22 H -0.1157 -0.1815 0.4435 0.050 Uiso 1 1 d . . .
H21 H -0.1266 -0.2978 0.4268 0.050 Uiso 1 1 d . . .
O3W O 0.7403(4) -0.4558(2) 0.7310(2) 0.0504(7) Uani 1 1 d . . .
H31 H 0.7440 -0.4976 0.7875 0.050 Uiso 1 1 d . . .
H32 H 0.6944 -0.4946 0.6639 0.050 Uiso 1 1 d . . .

loop_
_atom_site_aniso_label
_atom_site_aniso_U_11
_atom_site_aniso_U_22
_atom_site_aniso_U_33
_atom_site_aniso_U_23
_atom_site_aniso_U_13
_atom_site_aniso_U_12
Co1 0.0384(3) 0.0185(2) 0.0241(2) 0.00077(18) 0.02031(19) -0.0014(2)
N1 0.0366(17) 0.0154(13) 0.0236(14) -0.0006(10) 0.0180(12) -0.0017(11)
C2 0.051(2) 0.0163(16) 0.0303(16) -0.0021(12) 0.0267(16) -0.0015(15)
N3 0.0396(17) 0.0153(13) 0.0248(14) 0.0004(10) 0.0214(13) 0.0000(11)
C4 0.0235(18) 0.0169(15) 0.0240(16) 0.0019(11) 0.0140(14) 0.0020(12)
C5 0.0325(18) 0.0158(14) 0.0262(16) -0.0015(12) 0.0183(14) -0.0014(14)
C6 0.0280(19) 0.0197(16) 0.0217(15) -0.0027(11) 0.0152(14) -0.0011(13)
C7 0.0280(19) 0.0208(16) 0.0265(17) -0.0043(13) 0.0167(14) -0.0041(14)
C8 0.0247(18) 0.0210(15) 0.0267(16) 0.0063(13) 0.0164(14) 0.0061(14)
O71 0.0446(15) 0.0213(11) 0.0230(11) -0.0016(9) 0.0217(10) -0.0017(10)
O72 0.0683(19) 0.0182(12) 0.0484(14) -0.0074(10) 0.0402(14) -0.0101(11)
O81 0.0457(15) 0.0230(12) 0.0253(12) 0.0036(9) 0.0243(11) 0.0038(10)
O82 0.0610(17) 0.0168(11) 0.0496(14) 0.0039(10) 0.0413(13) 0.0036(11)
O1W 0.0358(13) 0.0293(13) 0.0467(13) 0.0139(11) 0.0183(10) -0.0017(11)
O2W 0.0384(13) 0.0225(12) 0.0442(13) 0.0028(10) 0.0228(10) -0.0037(10)
O3W 0.0748(19) 0.0356(14) 0.0464(16) -0.0034(11) 0.0347(15) -0.0014(13)

loop_
_atom_type_symbol
_atom_type_description
_atom_type_scat_dispersion_real
_atom_type_scat_dispersion_imag
_atom_type_scat_source
C C 0.0033 0.0016 'International Tables Vol C Tables 4.2.6.8 and 6.1.1.4'
H H 0.0000 0.0000 'International Tables Vol C Tables 4.2.6.8 and 6.1.1.4'
N N 0.0061 0.0033 'International Tables Vol C Tables 4.2.6.8 and 6.1.1.4'
O O 0.0106 0.0060 'International Tables Vol C Tables 4.2.6.8 and 6.1.1.4'
Co Co 0.3494 0.9721 'International Tables Vol C Tables 4.2.6.8 and 6.1.1.4'

loop_
_geom_angle_atom_site_label_1
_geom_angle_atom_site_label_2
_geom_angle_atom_site_label_3
_geom_angle
_geom_angle_site_symmetry_1
_geom_angle_site_symmetry_3
_geom_angle_publ_flag
O1W Co1 N3 91.40(9) . 4 ?
O1W Co1 O71 91.34(9) . . ?
N3 Co1 O71 100.02(8) 4 . ?
O1W Co1 N1 88.07(9) . . ?
N3 Co1 N1 178.52(9) 4 . ?
O71 Co1 N1 78.61(8) . . ?
O1W Co1 O2W 177.17(8) . . ?
N3 Co1 O2W 90.73(9) 4 . ?
O71 Co1 O2W 90.12(8) . . ?
N1 Co1 O2W 89.84(9) . . ?
O1W Co1 O81 92.34(9) . 4 ?
N3 Co1 O81 77.61(8) 4 4 ?
O71 Co1 O81 175.67(8) . 4 ?
N1 Co1 O81 103.78(8) . 4 ?
O2W Co1 O81 86.31(8) . 4 ?
C2 N1 C6 118.1(2) . . ?
C2 N1 Co1 127.71(19) . . ?
C6 N1 Co1 114.07(18) . . ?
N3 C2 N1 124.5(3) . . ?
N3 C2 H2 117.7 . . ?
N1 C2 H2 117.7 . . ?
C2 N3 C4 118.0(2) . . ?
C2 N3 Co1 126.21(19) . 4_556 ?
C4 N3 Co1 115.81(18) . 4_556 ?
N3 C4 C5 121.5(2) . . ?
N3 C4 C8 114.1(2) . . ?
C5 C4 C8 124.4(3) . . ?
C4 C5 C6 116.6(2) . . ?
C4 C5 H5 121.7 . . ?
C6 C5 H5 121.7 . . ?
N1 C6 C5 121.2(2) . . ?
N1 C6 C7 115.0(2) . . ?
C5 C6 C7 123.9(3) . . ?
O72 C7 O71 126.0(3) . . ?
O72 C7 C6 118.6(3) . . ?
O71 C7 C6 115.4(2) . . ?
O82 C8 O81 126.2(3) . . ?
O82 C8 C4 118.0(3) . . ?
O81 C8 C4 115.8(2) . . ?
C7 O71 Co1 116.91(18) . . ?
C8 O81 Co1 116.54(18) . 4_556 ?
Co1 O1W H11 124.6 . . ?
Co1 O1W H12 109.3 . . ?
H11 O1W H12 121.6 . . ?
Co1 O2W H22 111.1 . . ?
Co1 O2W H21 112.1 . . ?
H22 O2W H21 113.0 . . ?
H31 O3W H32 106.9 . . ?

loop_
_geom_bond_atom_site_label_1
_geom_bond_atom_site_label_2
_geom_bond_distance
_geom_bond_site_symmetry_2
_geom_bond_publ_flag
Co1 O1W 2.070(2) . ?
Co1 N3 2.070(2) 4 ?
Co1 O71 2.080(2) . ?
Co1 N1 2.084(2) . ?
Co1 O2W 2.101(2) . ?
Co1 O81 2.113(2) 4 ?
N1 C2 1.322(3) . ?
N1 C6 1.340(3) . ?
C2 N3 1.321(3) . ?
C2 H2 0.9300 . ?
N3 C4 1.342(3) . ?
C4 C5 1.379(4) . ?
C4 C8 1.525(4) . ?
C5 C6 1.388(4) . ?
C5 H5 0.9300 . ?
C6 C7 1.529(4) . ?
C7 O72 1.228(3) . ?
C7 O71 1.265(3) . ?
C8 O82 1.236(3) . ?
C8 O81 1.259(3) . ?
O1W H11 0.8189 . ?
O1W H12 0.8394 . ?
O2W H22 0.8607 . ?
O2W H21 0.8397 . ?
O3W H31 0.8435 . ?
O3W H32 0.8512 . ?

loop_
_geom_hbond_atom_site_label_D
_geom_hbond_atom_site_label_H
_geom_hbond_atom_site_label_A
_geom_hbond_distance_DH
_geom_hbond_distance_HA
_geom_hbond_distance_DA
_geom_hbond_angle_DHA
_geom_hbond_site_symmetry_A
O1W H11 O3W 0.82 2.01 2.800(3) 161.2 .
O1W H12 O82 0.84 1.93 2.763(3) 171.8 2_656
O2W H21 O72 0.84 1.86 2.695(3) 170.1 3_546
O2W H22 O82 0.86 2.00 2.823(3) 159.1 2_556
O3W H32 O71 0.85 2.17 2.936(3) 149.8 3_646
O3W H31 O81 0.84 2.19 3.026(3) 168.3 3_647
